data_7238782
loop_
_publ_author_name
'Chu, Wei'
'Zhu, Yan-Yu'
'Sun, Zhen-Gang'
'Jiao, Cheng-Qi'
'Li, Jing'
'Sun, Shou-Hui'
'Tian, Hui'
'Zheng, Ming-Jing'

_publ_section_title
;
 Zinc(ii) and cadmium(ii) carboxyphosphonates with a 3D pillared-layered
 structure: synthesis, crystal structures, high thermal stabilities and
 luminescent properties
;
_journal_issue 2
_journal_name_full 'RSC Adv.'
_journal_page_first 623
_journal_paper_doi 10.1039/C2RA22571A
_journal_volume 3
_journal_year 2013
_chemical_formula_sum 'C9 H10 N O5 P Zn'
_chemical_formula_weight 308.52
_space_group_IT_number 29
_space_group_name_Hall 'P 2c -2ac'
_space_group_name_H-M_alt 'P c a 21'
_symmetry_cell_setting orthorhombic
_symmetry_space_group_name_H-M 'P c a 21'
_atom_sites_solution_hydrogens geom
_atom_sites_solution_primary direct
_atom_sites_solution_secondary difmap
_audit_creation_method SHELXL-97
_cell_angle_alpha 90.00
_cell_angle_beta 90.00
_cell_angle_gamma 90.00
_cell_formula_units_Z 4
_cell_length_a 9.9240(11)
_cell_length_b 12.4951(14)
_cell_length_c 8.6343(9)
_cell_measurement_reflns_used 1076
_cell_measurement_temperature 295(2)
_cell_measurement_theta_max 24.91
_cell_measurement_theta_min 2.62
_cell_volume 1070.7(2)
_computing_cell_refinement 'Bruker SMART'
_computing_data_collection 'Bruker SMART'
_computing_data_reduction 'Bruker SHELXTL'
_computing_molecular_graphics 'Bruker SHELXTL'
_computing_publication_material 'Bruker SHELXTL'
_computing_structure_refinement 'SHELXL-97 (Sheldrick, 1997)'
_computing_structure_solution 'SHELXS-97 (Sheldrick, 1990)'
_diffrn_ambient_temperature 295(2)
_diffrn_measured_fraction_theta_full 0.997
_diffrn_measured_fraction_theta_max 0.997
_diffrn_measurement_device_type 'Smart Apex II CCD'
_diffrn_measurement_method 'omega scans'
_diffrn_radiation_monochromator graphite
_diffrn_radiation_source 'fine-focus sealed tube'
_diffrn_radiation_type MoK\a
_diffrn_radiation_wavelength 0.71073
_diffrn_reflns_av_R_equivalents 0.0616
_diffrn_reflns_av_sigmaI/netI 0.0757
_diffrn_reflns_limit_h_max 11
_diffrn_reflns_limit_h_min -12
_diffrn_reflns_limit_k_max 15
_diffrn_reflns_limit_k_min -11
_diffrn_reflns_limit_l_max 10
_diffrn_reflns_limit_l_min -10
_diffrn_reflns_number 5792
_diffrn_reflns_theta_full 26.49
_diffrn_reflns_theta_max 26.49
_diffrn_reflns_theta_min 2.62
_diffrn_standards_decay_% 0
_diffrn_standards_interval_count 0
_diffrn_standards_interval_time 0
_diffrn_standards_number 0
_exptl_absorpt_coefficient_mu 2.452
_exptl_absorpt_correction_T_max 0.9759
_exptl_absorpt_correction_T_min 0.8872
_exptl_absorpt_correction_type empirical
_exptl_absorpt_process_details sadabs
_exptl_crystal_colour colorless
_exptl_crystal_density_diffrn 1.914
_exptl_crystal_density_method 'not measured'
_exptl_crystal_description plate
_exptl_crystal_F_000 624
_exptl_crystal_size_max 0.05
_exptl_crystal_size_mid 0.03
_exptl_crystal_size_min 0.01
_refine_diff_density_max 0.615
_refine_diff_density_min -0.427
_refine_diff_density_rms 0.107
_refine_ls_abs_structure_details 'Flack H D (1983), Acta Cryst. A39, 876-881'
_refine_ls_abs_structure_Flack -0.01(3)
_refine_ls_extinction_method none
_refine_ls_goodness_of_fit_ref 1.036
_refine_ls_hydrogen_treatment constr
_refine_ls_matrix_type full
_refine_ls_number_parameters 154
_refine_ls_number_reflns 2075
_refine_ls_number_restraints 1
_refine_ls_restrained_S_all 1.036
_refine_ls_R_factor_all 0.0720
_refine_ls_R_factor_gt 0.0480
_refine_ls_shift/su_max 0.002
_refine_ls_shift/su_mean 0.000
_refine_ls_structure_factor_coef Fsqd
_refine_ls_weighting_details 'calc w=1/[\s^2^(Fo^2^)+(0.0350P)^2^+0.7709P] where P=(Fo^2^+2Fc^2^)/3'
_refine_ls_weighting_scheme calc
_refine_ls_wR_factor_gt 0.0847
_refine_ls_wR_factor_ref 0.0934
_reflns_number_gt 1627
_reflns_number_total 2075
_reflns_threshold_expression >2sigma(I)
_cod_data_source_file c2ra22571a.txt
_cod_data_source_block szg182
_cod_depositor_comments
;
The following automatic conversions were performed:

data item '_symmetry_cell_setting' value 'Orthorhombic' was changed
to 'orthorhombic' in accordance with the
/home/saulius/struct/COD-crude-data/automatic-downloads/DataCite-retrospective/RSC/depositions/lib/dictionaries/cif_core.dic
dictionary named 'cif_core.dic' version 2.4.2 last updated on
2011-04-26.

Automatic conversion script
Id: cif_fix_values 6909 2019-04-08 15:41:33Z antanas 
;
_cod_original_sg_symbol_H-M 'Pca2(1) '
_cod_database_code 7238782

loop_
_symmetry_equiv_pos_as_xyz
'x, y, z'
'-x, -y, z+1/2'
'x+1/2, -y, z'
'-x+1/2, y, z+1/2'

loop_
_atom_site_label
_atom_site_type_symbol
_atom_site_fract_x
_atom_site_fract_y
_atom_site_fract_z
_atom_site_U_iso_or_equiv
_atom_site_adp_type
_atom_site_occupancy
_atom_site_symmetry_multiplicity
_atom_site_calc_flag
_atom_site_refinement_flags
Zn1 Zn 0.07827(6) 1.12038(5) 0.69048(8) 0.01918(18) Uani 1 1 d .
P1 P -0.14326(16) 0.97163(13) 0.8361(2) 0.0163(4) Uani 1 1 d .
O1 O -0.0946(4) 1.0783(4) 0.7737(5) 0.0252(11) Uani 1 1 d .
O2 O -0.2946(4) 0.9630(3) 0.8208(6) 0.0236(10) Uani 1 1 d .
O3 O -0.0922(5) 0.9549(4) 0.9973(5) 0.0316(13) Uani 1 1 d .
O4 O 0.1340(5) 0.2684(3) 0.7083(7) 0.0335(12) Uani 1 1 d .
O5 O -0.0199(6) 0.2871(4) 0.5252(7) 0.0428(15) Uani 1 1 d .
N1 N 0.0720(5) 0.8406(4) 0.7593(6) 0.0220(13) Uani 1 1 d .
H1C H 0.1137 0.9028 0.7808 0.026 Uiso 1 1 calc R
H1D H 0.0725 0.8009 0.8463 0.026 Uiso 1 1 calc R
C1 C -0.0723(6) 0.8643(5) 0.7169(9) 0.0216(18) Uani 1 1 d .
H1A H -0.1259 0.8001 0.7300 0.026 Uiso 1 1 calc R
H1B H -0.0767 0.8850 0.6087 0.026 Uiso 1 1 calc R
C2 C 0.1518(7) 0.7828(5) 0.6375(8) 0.0237(16) Uani 1 1 d .
H2A H 0.1297 0.8130 0.5371 0.028 Uiso 1 1 calc R
H2B H 0.2469 0.7955 0.6559 0.028 Uiso 1 1 calc R
C3 C 0.1284(7) 0.6646(5) 0.6317(7) 0.0193(15) Uani 1 1 d .
C4 C 0.2118(6) 0.5954(5) 0.7138(10) 0.0260(18) Uani 1 1 d .
H4A H 0.2813 0.6233 0.7738 0.031 Uiso 1 1 calc R
C5 C 0.1930(6) 0.4856(5) 0.7077(12) 0.0297(17) Uani 1 1 d .
H5A H 0.2498 0.4404 0.7631 0.036 Uiso 1 1 calc R
C6 C 0.0898(7) 0.4431(5) 0.6191(8) 0.0228(16) Uani 1 1 d .
C7 C 0.0084(8) 0.5124(6) 0.5367(9) 0.0307(18) Uani 1 1 d .
H7A H -0.0598 0.4841 0.4752 0.037 Uiso 1 1 calc R
C8 C 0.0247(7) 0.6219(6) 0.5423(9) 0.0285(16) Uani 1 1 d .
H8A H -0.0328 0.6667 0.4872 0.034 Uiso 1 1 calc R
C9 C 0.0649(7) 0.3246(6) 0.6134(9) 0.0274(17) Uani 1 1 d .

loop_
_atom_site_aniso_label
_atom_site_aniso_U_11
_atom_site_aniso_U_22
_atom_site_aniso_U_33
_atom_site_aniso_U_23
_atom_site_aniso_U_13
_atom_site_aniso_U_12
Zn1 0.0196(3) 0.0138(3) 0.0242(3) 0.0007(5) 0.0011(5) -0.0002(3)
P1 0.0161(8) 0.0127(8) 0.0201(9) 0.0001(7) -0.0007(7) 0.0010(7)
O1 0.020(2) 0.019(2) 0.037(3) 0.004(2) 0.006(2) 0.005(2)
O2 0.014(2) 0.020(2) 0.037(3) -0.006(2) -0.002(2) -0.0027(19)
O3 0.042(3) 0.030(3) 0.023(3) 0.005(2) -0.012(2) 0.009(3)
O4 0.040(3) 0.015(2) 0.046(3) 0.004(3) -0.002(3) -0.002(2)
O5 0.045(3) 0.022(3) 0.061(4) -0.012(3) -0.008(3) -0.006(3)
N1 0.019(3) 0.013(3) 0.034(3) -0.001(2) 0.000(3) 0.003(3)
C1 0.017(3) 0.022(3) 0.026(5) -0.008(3) -0.004(3) 0.001(3)
C2 0.023(3) 0.014(3) 0.035(4) -0.003(3) 0.011(3) 0.004(3)
C3 0.021(3) 0.011(3) 0.026(4) -0.002(3) 0.005(3) -0.002(3)
C4 0.020(3) 0.021(4) 0.037(5) -0.007(3) -0.001(4) -0.006(2)
C5 0.028(3) 0.019(3) 0.043(5) 0.003(4) -0.008(4) 0.007(3)
C6 0.028(4) 0.014(3) 0.026(4) -0.003(3) 0.006(3) 0.000(3)
C7 0.031(4) 0.026(4) 0.035(4) -0.004(4) -0.006(4) -0.008(3)
C8 0.028(4) 0.019(4) 0.038(4) -0.002(4) -0.005(3) 0.008(4)
C9 0.030(4) 0.015(3) 0.037(4) -0.001(3) 0.010(4) 0.001(4)

loop_
_atom_type_symbol
_atom_type_description
_atom_type_scat_dispersion_real
_atom_type_scat_dispersion_imag
_atom_type_scat_source
C C 0.0033 0.0016 'International Tables Vol C Tables 4.2.6.8 and 6.1.1.4'
H H 0.0000 0.0000 'International Tables Vol C Tables 4.2.6.8 and 6.1.1.4'
N N 0.0061 0.0033 'International Tables Vol C Tables 4.2.6.8 and 6.1.1.4'
O O 0.0106 0.0060 'International Tables Vol C Tables 4.2.6.8 and 6.1.1.4'
P P 0.1023 0.0942 'International Tables Vol C Tables 4.2.6.8 and 6.1.1.4'
Zn Zn 0.2839 1.4301 'International Tables Vol C Tables 4.2.6.8 and 6.1.1.4'

loop_
_geom_angle_atom_site_label_1
_geom_angle_atom_site_label_2
_geom_angle_atom_site_label_3
_geom_angle
_geom_angle_site_symmetry_1
_geom_angle_site_symmetry_3
O3 Zn1 O1 104.7(2) 2_574 .
O3 Zn1 O4 121.1(2) 2_574 1_565
O1 Zn1 O4 118.9(2) . 1_565
O3 Zn1 O2 100.9(2) 2_574 3_575
O1 Zn1 O2 102.13(19) . 3_575
O4 Zn1 O2 105.9(2) 1_565 3_575
O3 P1 O2 114.1(3) . .
O3 P1 O1 110.2(3) . .
O2 P1 O1 110.4(2) . .
O3 P1 C1 106.9(3) . .
O2 P1 C1 106.3(3) . .
O1 P1 C1 108.7(3) . .
P1 O1 Zn1 130.9(3) . .
P1 O2 Zn1 135.9(3) . 3_475
P1 O3 Zn1 154.3(3) . 2_575
C9 O4 Zn1 108.7(5) . 1_545
C2 N1 C1 115.2(5) . .
C2 N1 H1C 108.5 . .
C1 N1 H1C 108.5 . .
C2 N1 H1D 108.5 . .
C1 N1 H1D 108.5 . .
H1C N1 H1D 107.5 . .
N1 C1 P1 111.9(4) . .
N1 C1 H1A 109.2 . .
P1 C1 H1A 109.2 . .
N1 C1 H1B 109.2 . .
P1 C1 H1B 109.2 . .
H1A C1 H1B 107.9 . .
C3 C2 N1 114.6(5) . .
C3 C2 H2A 108.6 . .
N1 C2 H2A 108.6 . .
C3 C2 H2B 108.6 . .
N1 C2 H2B 108.6 . .
H2A C2 H2B 107.6 . .
C4 C3 C8 119.0(6) . .
C4 C3 C2 120.3(6) . .
C8 C3 C2 120.8(6) . .
C5 C4 C3 121.0(7) . .
C5 C4 H4A 119.5 . .
C3 C4 H4A 119.5 . .
C6 C5 C4 120.0(7) . .
C6 C5 H5A 120.0 . .
C4 C5 H5A 120.0 . .
C7 C6 C5 118.5(6) . .
C7 C6 C9 120.3(7) . .
C5 C6 C9 121.2(6) . .
C8 C7 C6 122.4(7) . .
C8 C7 H7A 118.8 . .
C6 C7 H7A 118.8 . .
C7 C8 C3 119.1(7) . .
C7 C8 H8A 120.5 . .
C3 C8 H8A 120.5 . .
O5 C9 O4 123.7(7) . .
O5 C9 C6 120.6(7) . .
O4 C9 C6 115.6(7) . .

loop_
_geom_bond_atom_site_label_1
_geom_bond_atom_site_label_2
_geom_bond_distance
_geom_bond_site_symmetry_2
Zn1 O3 1.920(4) 2_574
Zn1 O1 1.933(4) .
Zn1 O4 1.936(4) 1_565
Zn1 O2 1.985(5) 3_575
P1 O3 1.495(5) .
P1 O2 1.512(4) .
P1 O1 1.517(5) .
P1 C1 1.831(7) .
O2 Zn1 1.985(5) 3_475
O3 Zn1 1.920(4) 2_575
O4 C9 1.279(9) .
O4 Zn1 1.936(4) 1_545
O5 C9 1.228(8) .
N1 C2 1.502(8) .
N1 C1 1.507(8) .
N1 H1C 0.9000 .
N1 H1D 0.9000 .
C1 H1A 0.9700 .
C1 H1B 0.9700 .
C2 C3 1.495(8) .
C2 H2A 0.9700 .
C2 H2B 0.9700 .
C3 C4 1.391(9) .
C3 C8 1.392(9) .
C4 C5 1.386(8) .
C4 H4A 0.9300 .
C5 C6 1.384(10) .
C5 H5A 0.9300 .
C6 C7 1.381(10) .
C6 C9 1.502(9) .
C7 C8 1.379(9) .
C7 H7A 0.9300 .
C8 H8A 0.9300 .
